data_4107568
loop_
_publ_author_name
'Debashis Adhikari'
'Susanne Mossin'
'Falguni Basuli'
'John C. Huffman'
'Robert K. Szilagyi'
'Karsten Meyer'
'Daniel J. Mindiola'

_publ_section_title
;
 Structural, Spectroscopic, and Theoretical Elucidation of a Redox-Active
 Pincer-Type Ancillary Applied in Catalysis
;
_journal_name_full 'Journal of the American Chemical Society'
_journal_page_first 3676
_journal_page_last 3682
_journal_paper_doi 10.1021/ja7108486
_journal_volume 130
_journal_year 2008
_chemical_formula_moiety 'C26 H40 Cl N Ni P2, C F3 O3 S'
_chemical_formula_sum 'C27 H40 Cl F3 N Ni O3 P2 S'
_chemical_formula_weight 671.76
_chemical_name_systematic
; 
 ? 
;
_space_group_IT_number 14
_symmetry_cell_setting monoclinic
_symmetry_space_group_name_Hall '-P 2yn'
_symmetry_space_group_name_H-M 'P 1 21/n 1'
_atom_sites_solution_hydrogens geom
_atom_sites_solution_primary direct
_atom_sites_solution_secondary difmap
_audit_creation_method SHELXL-97
_cell_angle_alpha 90.00
_cell_angle_beta 92.510(2)
_cell_angle_gamma 90.00
_cell_formula_units_Z 4
_cell_length_a 10.9057(9)
_cell_length_b 18.8042(15)
_cell_length_c 14.7900(11)
_cell_measurement_reflns_used 1001
_cell_measurement_temperature 132(2)
_cell_measurement_theta_max 29.92
_cell_measurement_theta_min 3.14
_cell_volume 3030.1(4)
_computing_cell_refinement 'SAINT (Bruker, 1999)'
_computing_data_collection 'SMART (Bruker, 1999)'
_computing_data_reduction 'SAINT (Bruker, 1999), XTEL (local package)'
_computing_molecular_graphics 'Reciprocal Net (http://recipnet.org)'
_computing_structure_refinement 'SHELXL-97 (Sheldrick, 1997)'
_computing_structure_solution 'SHELXS-97 (Sheldrick, 1990)'
_diffrn_ambient_temperature 132(2)
_diffrn_detector 'CCD area detector'
_diffrn_detector_area_resol_mean 44.52
_diffrn_detector_type 'Bruker SMART 6000'
_diffrn_measured_fraction_theta_full 0.998
_diffrn_measured_fraction_theta_max 0.998
_diffrn_measurement_details '   0.30 degree frames measured for 20.16 seconds each'
_diffrn_measurement_device 'three-circle goniometer with fixed chi'
_diffrn_measurement_device_type 'Bruker Platform goniometer'
_diffrn_measurement_method '\w scans'
_diffrn_radiation_monochromator graphite
_diffrn_radiation_source 'fine-focus sealed tube'
_diffrn_radiation_type MoK\a
_diffrn_radiation_wavelength 0.71073
_diffrn_reflns_av_R_equivalents 0.0599
_diffrn_reflns_av_sigmaI/netI 0.0816
_diffrn_reflns_limit_h_max 15
_diffrn_reflns_limit_h_min -15
_diffrn_reflns_limit_k_max 26
_diffrn_reflns_limit_k_min -22
_diffrn_reflns_limit_l_max 20
_diffrn_reflns_limit_l_min -16
_diffrn_reflns_number 27480
_diffrn_reflns_theta_full 30.01
_diffrn_reflns_theta_max 30.01
_diffrn_reflns_theta_min 2.16
_diffrn_standards_decay_% 0.0
_exptl_absorpt_coefficient_mu 0.951
_exptl_absorpt_correction_type none
_exptl_crystal_colour 'metallic green'
_exptl_crystal_density_diffrn 1.473
_exptl_crystal_description 'elongated prism'
_exptl_crystal_F_000 1404
_exptl_crystal_size_max 0.25
_exptl_crystal_size_mid 0.12
_exptl_crystal_size_min 0.10
_refine_diff_density_max 0.487
_refine_diff_density_min -0.376
_refine_diff_density_rms 0.072
_refine_ls_extinction_method none
_refine_ls_goodness_of_fit_ref 0.806
_refine_ls_hydrogen_treatment mixed
_refine_ls_matrix_type full
_refine_ls_number_parameters 512
_refine_ls_number_reflns 8843
_refine_ls_number_restraints 0
_refine_ls_restrained_S_all 0.806
_refine_ls_R_factor_all 0.0618
_refine_ls_R_factor_gt 0.0338
_refine_ls_shift/su_max 0.002
_refine_ls_shift/su_mean 0.000
_refine_ls_structure_factor_coef Fsqd
_refine_ls_weighting_details 'calc w=1/[\s^2^(Fo^2^)+(0.0180P)^2^+0.0000P] where P=(Fo^2^+2Fc^2^)/3'
_refine_ls_weighting_scheme calc
_refine_ls_wR_factor_gt 0.0626
_refine_ls_wR_factor_ref 0.0680
_reflns_number_gt 5686
_reflns_number_total 8843
_reflns_threshold_expression >2sigma(I)
_cod_data_source_file ja7108486-file004.cif
_cod_data_source_block 05276
_cod_original_sg_symbol_Hall '-P 2yn  '
_cod_original_sg_symbol_H-M 'P 1 21/n 1 '
_cod_database_code 4107568

loop_
_symmetry_equiv_pos_as_xyz
'x, y, z'
'-x+1/2, y+1/2, -z+1/2'
'-x, -y, -z'
'x-1/2, -y-1/2, z-1/2'

loop_
_atom_site_label
_atom_site_type_symbol
_atom_site_fract_x
_atom_site_fract_y
_atom_site_fract_z
_atom_site_U_iso_or_equiv
_atom_site_adp_type
_atom_site_occupancy
_atom_site_symmetry_multiplicity
_atom_site_calc_flag
Ni1 Ni 0.74892(2) 0.408850(12) 0.870315(17) 0.01316(6) Uani 1 1 d
Cl2 Cl 0.75834(5) 0.52292(2) 0.87556(3) 0.02298(11) Uani 1 1 d
P3 P 0.80661(4) 0.39232(3) 1.01407(3) 0.01289(10) Uani 1 1 d
C4 C 0.73671(16) 0.30557(10) 1.02512(13) 0.0141(4) Uani 1 1 d
C5 C 0.70332(17) 0.27277(10) 1.10422(14) 0.0157(4) Uani 1 1 d
C6 C 0.65189(16) 0.20468(10) 1.10228(13) 0.0160(4) Uani 1 1 d
C7 C 0.6144(2) 0.17021(12) 1.18879(16) 0.0207(5) Uani 1 1 d
C8 C 0.63563(18) 0.17064(11) 1.01886(14) 0.0185(4) Uani 1 1 d
C9 C 0.66842(18) 0.20200(10) 0.93891(14) 0.0177(4) Uani 1 1 d
C10 C 0.71907(16) 0.27061(10) 0.94139(13) 0.0143(4) Uani 1 1 d
N11 N 0.74659(14) 0.31031(8) 0.86508(11) 0.0142(3) Uani 1 1 d
C12 C 0.77370(17) 0.27778(10) 0.78265(13) 0.0142(4) Uani 1 1 d
C13 C 0.83785(18) 0.21349(10) 0.77655(14) 0.0171(4) Uani 1 1 d
C14 C 0.86872(18) 0.18876(10) 0.69249(14) 0.0170(4) Uani 1 1 d
C15 C 0.83418(16) 0.22503(10) 0.61293(13) 0.0149(4) Uani 1 1 d
C16 C 0.8692(2) 0.19724(12) 0.52223(15) 0.0186(4) Uani 1 1 d
C17 C 0.77028(17) 0.28907(10) 0.62001(14) 0.0147(4) Uani 1 1 d
C18 C 0.74200(17) 0.31667(10) 0.70383(13) 0.0136(4) Uani 1 1 d
P19 P 0.67725(4) 0.40303(3) 0.72755(3) 0.01291(10) Uani 1 1 d
C20 C 0.74784(17) 0.44823(10) 1.10350(13) 0.0147(4) Uani 1 1 d
C21 C 0.61239(19) 0.46432(13) 1.08247(16) 0.0219(5) Uani 1 1 d
C22 C 0.8223(2) 0.51624(12) 1.11841(16) 0.0216(5) Uani 1 1 d
C23 C 0.97154(17) 0.37736(11) 1.03865(14) 0.0176(4) Uani 1 1 d
C24 C 1.0231(2) 0.32762(13) 0.96767(17) 0.0258(5) Uani 1 1 d
C25 C 0.9985(2) 0.35008(13) 1.13467(16) 0.0239(5) Uani 1 1 d
C26 C 0.72617(17) 0.46293(10) 0.63800(13) 0.0156(4) Uani 1 1 d
C27 C 0.6532(2) 0.53217(12) 0.63494(17) 0.0243(5) Uani 1 1 d
C28 C 0.8641(2) 0.47690(13) 0.64924(16) 0.0247(5) Uani 1 1 d
C29 C 0.50899(17) 0.39622(11) 0.71603(13) 0.0177(4) Uani 1 1 d
C30 C 0.4616(2) 0.34661(14) 0.78863(17) 0.0279(5) Uani 1 1 d
C31 C 0.4651(2) 0.37388(13) 0.62095(15) 0.0249(5) Uani 1 1 d
S32 S 0.68261(5) 0.36830(3) 1.35518(4) 0.02499(13) Uani 1 1 d
O33 O 0.61207(13) 0.40247(9) 1.28360(10) 0.0358(4) Uani 1 1 d
O34 O 0.75230(17) 0.30800(9) 1.32743(12) 0.0461(5) Uani 1 1 d
O35 O 0.62165(14) 0.36011(9) 1.43860(10) 0.0340(4) Uani 1 1 d
C36 C 0.8012(2) 0.43369(13) 1.38423(15) 0.0283(5) Uani 1 1 d
F37 F 0.86872(13) 0.44913(9) 1.31381(9) 0.0516(4) Uani 1 1 d
F38 F 0.75400(15) 0.49412(8) 1.41321(10) 0.0491(4) Uani 1 1 d
F39 F 0.87862(12) 0.41001(8) 1.45045(9) 0.0420(4) Uani 1 1 d
H40 H 0.7139(17) 0.2934(10) 1.1590(13) 0.014(5) Uiso 1 1 d
H41 H 0.6476(19) 0.1915(11) 1.2427(14) 0.020(6) Uiso 1 1 d
H42 H 0.532(2) 0.1772(13) 1.1937(15) 0.041(7) Uiso 1 1 d
H43 H 0.633(2) 0.1232(13) 1.1892(14) 0.030(6) Uiso 1 1 d
H44 H 0.6011(17) 0.1267(10) 1.0173(12) 0.011(5) Uiso 1 1 d
H45 H 0.6476(17) 0.1802(10) 0.8855(13) 0.012(5) Uiso 1 1 d
H46 H 0.8614(17) 0.1904(10) 0.8286(13) 0.014(5) Uiso 1 1 d
H47 H 0.9130(17) 0.1476(10) 0.6894(12) 0.012(5) Uiso 1 1 d
H48 H 0.845(2) 0.1525(12) 0.5151(14) 0.029(6) Uiso 1 1 d
H49 H 0.958(2) 0.2013(12) 0.5170(14) 0.037(7) Uiso 1 1 d
H50 H 0.8335(19) 0.2233(11) 0.4739(14) 0.022(6) Uiso 1 1 d
H51 H 0.7464(17) 0.3141(10) 0.5694(13) 0.015(5) Uiso 1 1 d
H52 H 0.7543(16) 0.4208(10) 1.1567(12) 0.006(5) Uiso 1 1 d
H53 H 0.5833(19) 0.4860(11) 1.1305(14) 0.021(6) Uiso 1 1 d
H54 H 0.568(2) 0.4203(12) 1.0704(14) 0.030(6) Uiso 1 1 d
H55 H 0.5975(19) 0.4950(12) 1.0275(15) 0.030(6) Uiso 1 1 d
H56 H 0.902(2) 0.5069(12) 1.1335(14) 0.029(7) Uiso 1 1 d
H57 H 0.7893(18) 0.5433(11) 1.1680(14) 0.020(6) Uiso 1 1 d
H58 H 0.8163(19) 0.5475(11) 1.0651(15) 0.025(6) Uiso 1 1 d
H59 H 1.0074(17) 0.4204(10) 1.0314(12) 0.012(5) Uiso 1 1 d
H60 H 1.109(2) 0.3218(12) 0.9812(14) 0.033(7) Uiso 1 1 d
H61 H 0.9895(18) 0.2797(11) 0.9725(13) 0.020(6) Uiso 1 1 d
H62 H 1.0049(19) 0.3445(11) 0.9081(14) 0.023(6) Uiso 1 1 d
H63 H 0.9585(19) 0.3076(11) 1.1461(13) 0.020(6) Uiso 1 1 d
H64 H 0.9705(19) 0.3794(11) 1.1781(14) 0.020(6) Uiso 1 1 d
H65 H 1.085(2) 0.3438(11) 1.1455(13) 0.023(6) Uiso 1 1 d
H66 H 0.7074(16) 0.4340(10) 0.5816(12) 0.009(5) Uiso 1 1 d
H67 H 0.663(2) 0.5548(13) 0.6882(16) 0.037(7) Uiso 1 1 d
H68 H 0.6811(19) 0.5605(11) 0.5836(15) 0.025(6) Uiso 1 1 d
H69 H 0.567(2) 0.5241(12) 0.6233(15) 0.038(7) Uiso 1 1 d
H70 H 0.887(2) 0.5091(12) 0.6011(15) 0.031(6) Uiso 1 1 d
H71 H 0.882(2) 0.5047(12) 0.7088(15) 0.033(7) Uiso 1 1 d
H72 H 0.907(2) 0.4353(12) 0.6494(15) 0.030(7) Uiso 1 1 d
H73 H 0.4870(19) 0.4433(11) 0.7266(13) 0.022(6) Uiso 1 1 d
H74 H 0.486(2) 0.3628(11) 0.8472(15) 0.027(6) Uiso 1 1 d
H75 H 0.493(2) 0.2961(12) 0.7821(14) 0.030(6) Uiso 1 1 d
H76 H 0.373(3) 0.3442(14) 0.7861(17) 0.063(9) Uiso 1 1 d
H77 H 0.495(2) 0.3276(12) 0.6048(14) 0.032(7) Uiso 1 1 d
H78 H 0.4938(18) 0.4052(11) 0.5735(14) 0.019(6) Uiso 1 1 d
H79 H 0.378(2) 0.3726(12) 0.6168(14) 0.030(6) Uiso 1 1 d

loop_
_atom_site_aniso_label
_atom_site_aniso_U_11
_atom_site_aniso_U_22
_atom_site_aniso_U_33
_atom_site_aniso_U_23
_atom_site_aniso_U_13
_atom_site_aniso_U_12
Ni1 0.01662(12) 0.01043(12) 0.01235(13) -0.00013(10) -0.00022(9) -0.00003(10)
Cl2 0.0383(3) 0.0115(2) 0.0190(3) -0.0004(2) -0.0016(2) -0.0017(2)
P3 0.0138(2) 0.0124(2) 0.0125(3) 0.00011(19) 0.00052(18) -0.00025(18)
C4 0.0127(9) 0.0128(9) 0.0167(10) 0.0010(8) -0.0003(7) 0.0015(7)
C5 0.0161(9) 0.0174(10) 0.0134(11) -0.0001(8) -0.0004(8) 0.0016(7)
C6 0.0122(9) 0.0167(10) 0.0192(11) 0.0045(8) 0.0004(7) 0.0022(7)
C7 0.0183(11) 0.0194(12) 0.0245(13) 0.0058(9) 0.0020(9) -0.0011(9)
C8 0.0174(10) 0.0119(10) 0.0261(12) 0.0031(9) 0.0004(8) -0.0030(8)
C9 0.0217(10) 0.0152(10) 0.0159(11) -0.0025(8) -0.0018(8) -0.0003(8)
C10 0.0137(9) 0.0141(10) 0.0151(10) 0.0014(8) 0.0014(7) 0.0013(7)
N11 0.0176(8) 0.0116(8) 0.0132(8) 0.0002(7) -0.0005(6) -0.0001(6)
C12 0.0160(9) 0.0131(10) 0.0136(10) -0.0007(8) 0.0005(7) -0.0021(7)
C13 0.0207(10) 0.0129(10) 0.0176(11) 0.0009(8) -0.0007(8) 0.0005(8)
C14 0.0155(9) 0.0129(10) 0.0228(12) -0.0028(8) 0.0013(8) 0.0012(7)
C15 0.0124(9) 0.0147(10) 0.0175(11) -0.0035(8) 0.0016(7) -0.0031(7)
C16 0.0180(10) 0.0195(11) 0.0184(12) -0.0033(9) 0.0023(8) -0.0003(8)
C17 0.0141(9) 0.0151(10) 0.0146(11) 0.0011(8) -0.0008(8) -0.0014(7)
C18 0.0142(9) 0.0112(9) 0.0153(10) 0.0004(7) 0.0005(7) -0.0010(7)
P19 0.0147(2) 0.0116(2) 0.0125(3) -0.00035(19) 0.00087(18) 0.00048(19)
C20 0.0189(10) 0.0143(10) 0.0109(10) -0.0002(7) 0.0005(8) 0.0007(7)
C21 0.0208(10) 0.0234(12) 0.0217(12) -0.0029(10) 0.0041(9) 0.0033(9)
C22 0.0284(12) 0.0172(11) 0.0190(12) -0.0037(9) 0.0009(9) -0.0022(9)
C23 0.0125(9) 0.0179(11) 0.0225(11) 0.0008(8) 0.0013(8) -0.0022(8)
C24 0.0185(11) 0.0268(13) 0.0323(15) -0.0029(11) 0.0046(10) 0.0041(9)
C25 0.0178(11) 0.0253(13) 0.0280(13) 0.0042(10) -0.0046(9) 0.0003(9)
C26 0.0186(10) 0.0136(9) 0.0146(10) 0.0010(8) 0.0012(8) -0.0005(7)
C27 0.0362(13) 0.0151(11) 0.0218(13) 0.0046(10) 0.0038(10) 0.0052(9)
C28 0.0218(11) 0.0265(13) 0.0259(13) 0.0046(11) 0.0026(9) -0.0049(9)
C29 0.0153(9) 0.0200(11) 0.0177(11) -0.0006(8) 0.0005(8) 0.0009(8)
C30 0.0210(12) 0.0379(15) 0.0252(14) 0.0075(11) 0.0039(10) -0.0040(10)
C31 0.0179(11) 0.0333(14) 0.0233(13) -0.0030(10) -0.0026(9) -0.0024(9)
S32 0.0235(3) 0.0351(3) 0.0163(3) 0.0002(2) 0.0003(2) -0.0022(2)
O33 0.0207(8) 0.0673(12) 0.0192(8) 0.0112(8) -0.0030(6) -0.0038(8)
O34 0.0548(12) 0.0405(11) 0.0427(11) -0.0171(9) -0.0001(9) 0.0092(9)
O35 0.0324(9) 0.0519(11) 0.0180(8) 0.0074(8) 0.0032(7) -0.0097(8)
C36 0.0284(12) 0.0413(14) 0.0153(12) -0.0008(10) 0.0015(9) -0.0015(10)
F37 0.0375(9) 0.0932(13) 0.0243(8) 0.0013(8) 0.0040(6) -0.0302(8)
F38 0.0672(11) 0.0305(8) 0.0496(10) -0.0052(7) 0.0032(8) -0.0024(8)
F39 0.0283(7) 0.0706(11) 0.0263(8) 0.0000(7) -0.0099(6) -0.0026(7)

loop_
_atom_type_symbol
_atom_type_description
_atom_type_scat_dispersion_real
_atom_type_scat_dispersion_imag
_atom_type_scat_source
Ni Ni 0.3393 1.1124 'International Tables Vol C Tables 4.2.6.8 and 6.1.1.4'
Cl Cl 0.1484 0.1585 'International Tables Vol C Tables 4.2.6.8 and 6.1.1.4'
S S 0.1246 0.1234 'International Tables Vol C Tables 4.2.6.8 and 6.1.1.4'
P P 0.1023 0.0942 'International Tables Vol C Tables 4.2.6.8 and 6.1.1.4'
F F 0.0171 0.0103 'International Tables Vol C Tables 4.2.6.8 and 6.1.1.4'
O O 0.0106 0.0060 'International Tables Vol C Tables 4.2.6.8 and 6.1.1.4'
N N 0.0061 0.0033 'International Tables Vol C Tables 4.2.6.8 and 6.1.1.4'
C C 0.0033 0.0016 'International Tables Vol C Tables 4.2.6.8 and 6.1.1.4'
H H 0.0000 0.0000 'International Tables Vol C Tables 4.2.6.8 and 6.1.1.4'

loop_
_geom_angle_atom_site_label_1
_geom_angle_atom_site_label_2
_geom_angle_atom_site_label_3
_geom_angle
N11 Ni1 Cl2 178.01(5)
N11 Ni1 P3 84.41(5)
Cl2 Ni1 P3 95.41(2)
N11 Ni1 P19 84.70(5)
Cl2 Ni1 P19 95.61(2)
P3 Ni1 P19 168.42(2)
C4 P3 C20 106.89(9)
C4 P3 C23 104.83(9)
C20 P3 C23 108.40(9)
C4 P3 Ni1 96.32(6)
C20 P3 Ni1 121.38(7)
C23 P3 Ni1 116.45(7)
C5 C4 C10 120.28(18)
C5 C4 P3 127.19(15)
C10 C4 P3 112.52(14)
C4 C5 C6 120.70(18)
C4 C5 H40 122.7(13)
C6 C5 H40 116.6(12)
C8 C6 C5 118.30(18)
C8 C6 C7 121.68(18)
C5 C6 C7 120.01(18)
C6 C7 H41 115.0(12)
C6 C7 H42 108.1(15)
H41 C7 H42 102.2(18)
C6 C7 H43 110.8(14)
H41 C7 H43 109.2(18)
H42 C7 H43 111(2)
C9 C8 C6 122.24(18)
C9 C8 H44 119.3(12)
C6 C8 H44 118.5(12)
C8 C9 C10 119.08(19)
C8 C9 H45 119.1(12)
C10 C9 H45 121.4(12)
N11 C10 C9 124.64(17)
N11 C10 C4 115.81(16)
C9 C10 C4 119.40(17)
C10 N11 C12 121.92(15)
C10 N11 Ni1 120.22(12)
C12 N11 Ni1 117.87(12)
C13 C12 C18 120.02(17)
C13 C12 N11 123.72(17)
C18 C12 N11 116.04(16)
C14 C13 C12 119.32(19)
C14 C13 H46 121.9(12)
C12 C13 H46 118.7(12)
C13 C14 C15 121.72(18)
C13 C14 H47 118.6(12)
C15 C14 H47 119.6(12)
C17 C15 C14 118.31(17)
C17 C15 C16 120.85(18)
C14 C15 C16 120.79(18)
C15 C16 H48 110.4(14)
C15 C16 H49 109.5(13)
H48 C16 H49 110.9(19)
C15 C16 H50 112.7(13)
H48 C16 H50 107.0(18)
H49 C16 H50 106.2(17)
C18 C17 C15 121.26(18)
C18 C17 H51 118.2(12)
C15 C17 H51 120.6(12)
C17 C18 C12 119.26(17)
C17 C18 P19 127.63(15)
C12 C18 P19 112.92(14)
C18 P19 C26 106.40(9)
C18 P19 C29 108.38(9)
C26 P19 C29 107.23(9)
C18 P19 Ni1 95.99(6)
C26 P19 Ni1 123.66(7)
C29 P19 Ni1 113.54(7)
C22 C20 C21 111.57(18)
C22 C20 P3 112.67(14)
C21 C20 P3 109.48(14)
C22 C20 H52 108.6(11)
C21 C20 H52 108.4(11)
P3 C20 H52 105.9(11)
C20 C21 H53 107.7(14)
C20 C21 H54 109.7(13)
H53 C21 H54 110.2(18)
C20 C21 H55 113.6(12)
H53 C21 H55 109.4(18)
H54 C21 H55 106.2(17)
C20 C22 H56 111.9(14)
C20 C22 H57 109.6(12)
H56 C22 H57 107.4(18)
C20 C22 H58 111.7(12)
H56 C22 H58 110.0(18)
H57 C22 H58 106.1(17)
C25 C23 C24 111.79(19)
C25 C23 P3 112.43(14)
C24 C23 P3 110.05(15)
C25 C23 H59 110.1(12)
C24 C23 H59 106.9(12)
P3 C23 H59 105.2(12)
C23 C24 H60 108.2(13)
C23 C24 H61 111.2(12)
H60 C24 H61 104.3(17)
C23 C24 H62 111.3(13)
H60 C24 H62 113.3(18)
H61 C24 H62 108.3(17)
C23 C25 H63 112.7(13)
C23 C25 H64 113.4(13)
H63 C25 H64 102.6(18)
C23 C25 H65 110.2(12)
H63 C25 H65 109.3(17)
H64 C25 H65 108.3(18)
C27 C26 C28 111.47(18)
C27 C26 P19 112.17(14)
C28 C26 P19 110.04(14)
C27 C26 H66 110.4(10)
C28 C26 H66 110.2(10)
P19 C26 H66 102.2(10)
C26 C27 H67 109.8(15)
C26 C27 H68 107.8(12)
H67 C27 H68 113.1(19)
C26 C27 H69 112.1(14)
H67 C27 H69 108(2)
H68 C27 H69 106.3(18)
C26 C28 H70 108.1(13)
C26 C28 H71 109.2(12)
H70 C28 H71 105.2(17)
C26 C28 H72 111.0(14)
H70 C28 H72 112.6(19)
H71 C28 H72 110.5(18)
C31 C29 C30 112.17(19)
C31 C29 P19 112.10(14)
C30 C29 P19 110.12(15)
C31 C29 H73 110.1(12)
C30 C29 H73 111.4(13)
P19 C29 H73 100.4(13)
C29 C30 H74 110.9(13)
C29 C30 H75 112.2(12)
H74 C30 H75 107.9(18)
C29 C30 H76 111.7(16)
H74 C30 H76 107(2)
H75 C30 H76 107(2)
C29 C31 H77 112.4(13)
C29 C31 H78 113.5(12)
H77 C31 H78 104.0(17)
C29 C31 H79 109.9(13)
H77 C31 H79 108.2(18)
H78 C31 H79 108.6(17)
O33 S32 O34 114.64(10)
O33 S32 O35 115.41(10)
O34 S32 O35 115.61(11)
O33 S32 C36 102.95(11)
O34 S32 C36 102.79(11)
O35 S32 C36 102.74(10)
F38 C36 F37 107.5(2)
F38 C36 F39 106.82(18)
F37 C36 F39 106.94(18)
F38 C36 S32 111.89(16)
F37 C36 S32 111.92(15)
F39 C36 S32 111.46(16)

loop_
_geom_bond_atom_site_label_1
_geom_bond_atom_site_label_2
_geom_bond_distance
Ni1 N11 1.8547(15)
Ni1 Cl2 2.1487(5)
Ni1 P3 2.2126(6)
Ni1 P19 2.2219(6)
P3 C4 1.8111(19)
P3 C20 1.8275(19)
P3 C23 1.841(2)
C4 C5 1.385(3)
C4 C10 1.408(3)
C5 C6 1.398(3)
C5 H40 0.901(19)
C6 C8 1.394(3)
C6 C7 1.507(3)
C7 H41 0.95(2)
C7 H42 0.91(2)
C7 H43 0.91(2)
C8 C9 1.382(3)
C8 H44 0.908(19)
C9 C10 1.403(3)
C9 H45 0.910(19)
C10 N11 1.397(2)
N11 C12 1.407(2)
C12 C13 1.402(3)
C12 C18 1.406(3)
C13 C14 1.383(3)
C13 H46 0.911(19)
C14 C15 1.397(3)
C14 H47 0.915(19)
C15 C17 1.398(3)
C15 C16 1.504(3)
C16 H48 0.89(2)
C16 H49 0.98(2)
C16 H50 0.94(2)
C17 C18 1.391(3)
C17 H51 0.913(19)
C18 P19 1.8113(19)
P19 C26 1.8356(19)
P19 C29 1.840(2)
C20 C22 1.526(3)
C20 C21 1.527(3)
C20 H52 0.941(18)
C21 H53 0.89(2)
C21 H54 0.97(2)
C21 H55 1.00(2)
C22 H56 0.91(2)
C22 H57 0.97(2)
C22 H58 0.98(2)
C23 C25 1.526(3)
C23 C24 1.531(3)
C23 H59 0.907(19)
C24 H60 0.96(2)
C24 H61 0.98(2)
C24 H62 0.95(2)
C25 H63 0.93(2)
C25 H64 0.91(2)
C25 H65 0.96(2)
C26 C27 1.526(3)
C26 C28 1.528(3)
C26 H66 1.009(18)
C27 H67 0.90(2)
C27 H68 0.99(2)
C27 H69 0.96(2)
C28 H70 0.98(2)
C28 H71 1.04(2)
C28 H72 0.91(2)
C29 C31 1.525(3)
C29 C30 1.529(3)
C29 H73 0.93(2)
C30 H74 0.95(2)
C30 H75 1.01(2)
C30 H76 0.96(3)
C31 H77 0.97(2)
C31 H78 0.98(2)
C31 H79 0.94(2)
S32 O33 1.4333(15)
S32 O34 1.4349(17)
S32 O35 1.4352(15)
S32 C36 1.822(2)
C36 F38 1.326(3)
C36 F37 1.334(2)
C36 F39 1.341(2)

loop_
_geom_torsion_atom_site_label_1
_geom_torsion_atom_site_label_2
_geom_torsion_atom_site_label_3
_geom_torsion_atom_site_label_4
_geom_torsion
N11 Ni1 P3 C4 -25.82(8)
Cl2 Ni1 P3 C4 156.18(6)
P19 Ni1 P3 C4 -5.95(14)
N11 Ni1 P3 C20 -140.02(9)
Cl2 Ni1 P3 C20 41.98(8)
P19 Ni1 P3 C20 -120.15(13)
N11 Ni1 P3 C23 84.23(9)
Cl2 Ni1 P3 C23 -93.78(8)
P19 Ni1 P3 C23 104.09(13)
C20 P3 C4 C5 -32.32(19)
C23 P3 C4 C5 82.62(18)
Ni1 P3 C4 C5 -157.85(16)
C20 P3 C4 C10 148.71(13)
C23 P3 C4 C10 -96.36(14)
Ni1 P3 C4 C10 23.18(13)
C10 C4 C5 C6 0.1(3)
P3 C4 C5 C6 -178.85(14)
C4 C5 C6 C8 0.3(3)
C4 C5 C6 C7 -179.10(18)
C5 C6 C8 C9 -0.1(3)
C7 C6 C8 C9 179.27(19)
C6 C8 C9 C10 -0.4(3)
C8 C9 C10 N11 -174.52(18)
C8 C9 C10 C4 0.7(3)
C5 C4 C10 N11 175.11(17)
P3 C4 C10 N11 -5.8(2)
C5 C4 C10 C9 -0.6(3)
P3 C4 C10 C9 178.48(15)
C9 C10 N11 C12 -26.4(3)
C4 C10 N11 C12 158.16(16)
C9 C10 N11 Ni1 153.85(16)
C4 C10 N11 Ni1 -21.6(2)
P3 Ni1 N11 C10 30.58(13)
P19 Ni1 N11 C10 -145.49(14)
P3 Ni1 N11 C12 -149.17(13)
P19 Ni1 N11 C12 34.76(13)
C10 N11 C12 C13 -35.2(3)
Ni1 N11 C12 C13 144.55(16)
C10 N11 C12 C18 150.21(17)
Ni1 N11 C12 C18 -30.0(2)
C18 C12 C13 C14 -0.4(3)
N11 C12 C13 C14 -174.75(17)
C12 C13 C14 C15 -2.1(3)
C13 C14 C15 C17 2.1(3)
C13 C14 C15 C16 179.81(18)
C14 C15 C17 C18 0.4(3)
C16 C15 C17 C18 -177.31(17)
C15 C17 C18 C12 -2.8(3)
C15 C17 C18 P19 171.85(15)
C13 C12 C18 C17 2.8(3)
N11 C12 C18 C17 177.57(16)
C13 C12 C18 P19 -172.62(15)
N11 C12 C18 P19 2.2(2)
C17 C18 P19 C26 -28.22(19)
C12 C18 P19 C26 146.70(14)
C17 C18 P19 C29 86.81(18)
C12 C18 P19 C29 -98.27(15)
C17 C18 P19 Ni1 -155.94(16)
C12 C18 P19 Ni1 18.98(14)
N11 Ni1 P19 C18 -26.08(8)
Cl2 Ni1 P19 C18 151.94(6)
P3 Ni1 P19 C18 -45.93(13)
N11 Ni1 P19 C26 -140.34(9)
Cl2 Ni1 P19 C26 37.68(8)
P3 Ni1 P19 C26 -160.20(12)
N11 Ni1 P19 C29 86.97(9)
Cl2 Ni1 P19 C29 -95.01(8)
P3 Ni1 P19 C29 67.11(14)
C4 P3 C20 C22 165.15(15)
C23 P3 C20 C22 52.64(17)
Ni1 P3 C20 C22 -86.19(15)
C4 P3 C20 C21 -70.07(16)
C23 P3 C20 C21 177.42(14)
Ni1 P3 C20 C21 38.59(17)
C4 P3 C23 C25 -61.98(17)
C20 P3 C23 C25 51.90(17)
Ni1 P3 C23 C25 -166.99(13)
C4 P3 C23 C24 63.34(17)
C20 P3 C23 C24 177.22(15)
Ni1 P3 C23 C24 -41.67(17)
C18 P19 C26 C27 165.52(15)
C29 P19 C26 C27 49.71(17)
Ni1 P19 C26 C27 -85.42(16)
C18 P19 C26 C28 -69.77(16)
C29 P19 C26 C28 174.42(15)
Ni1 P19 C26 C28 39.29(17)
C18 P19 C29 C31 -60.36(17)
C26 P19 C29 C31 54.13(17)
Ni1 P19 C29 C31 -165.70(13)
C18 P19 C29 C30 65.28(17)
C26 P19 C29 C30 179.77(16)
Ni1 P19 C29 C30 -40.07(17)
O33 S32 C36 F38 61.44(17)
O34 S32 C36 F38 -179.17(16)
O35 S32 C36 F38 -58.79(18)
O33 S32 C36 F37 -59.32(19)
O34 S32 C36 F37 60.07(19)
O35 S32 C36 F37 -179.55(17)
O33 S32 C36 F39 -179.03(15)
O34 S32 C36 F39 -59.63(17)
O35 S32 C36 F39 60.75(17)
